data_7246330
loop_
_publ_author_name
'Taiwaikuli, Mukaidaisi'
'Wang, Ting'
'Chen, Kui'
'Feng, Yaoguang'
'Xing, Jiangna'
'Huang, Xin'
'Wang, Na'
'Zhou, Lina'
'Hao, Hongxun'

_publ_section_title
;
 Mechanistic study of the formation of arbutin polymorphs and solvates
;
_journal_issue 14
_journal_name_full CrystEngComm
_journal_page_first 2075
_journal_page_last 2084
_journal_paper_doi 10.1039/D2CE01670B
_journal_volume 25
_journal_year 2023
_chemical_absolute_configuration rm
_chemical_formula_moiety 'C12 H16 O7, 0.5(C4 H9 N O)'
_chemical_formula_sum 'C14 H20.5 N0.5 O7.5'
_chemical_formula_weight 315.81
_chemical_name_common 'Arbutin DMA solvent compound; solvate S4'
_chemical_name_systematic 'Arbutin DMA solvate'
_space_group_crystal_system orthorhombic
_space_group_IT_number 19
_space_group_name_Hall 'P 2ac 2ab'
_space_group_name_H-M_alt 'P 21 21 21'
_atom_sites_solution_hydrogens mixed
_atom_sites_solution_primary dual
_audit_creation_date 2022-09-14
_audit_creation_method
;
Olex2 1.5
(compiled 2022.04.07 svn.rca3783a0 for OlexSys, GUI svn.r6498)
;
_audit_update_record
;
2022-12-06 deposited with the CCDC.	2023-02-23 downloaded from the CCDC.
;
_cell_angle_alpha 90
_cell_angle_beta 90
_cell_angle_gamma 90
_cell_formula_units_Z 8
_cell_length_a 6.3532(4)
_cell_length_b 21.0244(12)
_cell_length_c 22.6649(18)
_cell_measurement_reflns_used 6723
_cell_measurement_temperature 113.15
_cell_measurement_theta_max 30.5780
_cell_measurement_theta_min 2.6650
_cell_volume 3027.4(4)
_computing_cell_refinement 'CrysAlisPro 1.171.39.46 (Rigaku OD, 2018)'
_computing_data_collection 'CrysAlisPro 1.171.39.46 (Rigaku OD, 2018)'
_computing_data_reduction 'CrysAlisPro 1.171.39.46 (Rigaku OD, 2018)'
_computing_molecular_graphics 'Olex2 1.5 (Dolomanov et al., 2009)'
_computing_publication_material 'Olex2 1.5 (Dolomanov et al., 2009)'
_computing_structure_refinement 'SHELXL 2018/3 (Sheldrick, 2015)'
_computing_structure_solution 'SHELXT 2018/2 (Sheldrick, 2018)'
_diffrn_ambient_temperature 113.15
_diffrn_detector 'CCD plate'
_diffrn_measured_fraction_theta_full 0.998
_diffrn_measured_fraction_theta_max 0.999
_diffrn_measurement_details
;
List of Runs (angles in degrees, time in seconds):

  # Type    Start    End  Width  t~exp~   \w     \q     \k     \f   Frames
#--------------------------------------------------------------------------
  1  \w   -115.00  65.00   1.00    4.00    --  -25.00  45.00   0.00  180
  2  \w   -115.00  35.00   1.00    4.00    --  -25.00  45.00  90.00  150
  3  \w   -115.00   5.00   1.00    4.00    --  -25.00  45.00 180.00  120
;
_diffrn_measurement_device 'abstract diffractometer'
_diffrn_measurement_device_type 'Rigaku Saturn 70 CCD'
_diffrn_measurement_method '\w scans'
_diffrn_orient_matrix_type 'CrysAlisPro convention (1999,Acta A55,543-557)'
_diffrn_orient_matrix_UB_11 -0.0054347000
_diffrn_orient_matrix_UB_12 -0.0125150000
_diffrn_orient_matrix_UB_13 -0.0290174000
_diffrn_orient_matrix_UB_21 -0.0013987000
_diffrn_orient_matrix_UB_22 0.0313250000
_diffrn_orient_matrix_UB_23 -0.0116131000
_diffrn_orient_matrix_UB_31 0.1115159000
_diffrn_orient_matrix_UB_32 -0.0002320000
_diffrn_orient_matrix_UB_33 -0.0015846000
_diffrn_radiation_monochromator confocal
_diffrn_radiation_probe x-ray
_diffrn_radiation_type MoK\a
_diffrn_radiation_wavelength 0.71073
_diffrn_reflns_av_R_equivalents 0.1056
_diffrn_reflns_av_unetI/netI 0.0982
_diffrn_reflns_Laue_measured_fraction_full 0.998
_diffrn_reflns_Laue_measured_fraction_max 0.999
_diffrn_reflns_limit_h_max 7
_diffrn_reflns_limit_h_min -7
_diffrn_reflns_limit_k_max 26
_diffrn_reflns_limit_k_min -26
_diffrn_reflns_limit_l_max 28
_diffrn_reflns_limit_l_min -28
_diffrn_reflns_number 26780
_diffrn_reflns_point_group_measured_fraction_full 0.999
_diffrn_reflns_point_group_measured_fraction_max 0.999
_diffrn_reflns_theta_full 25.242
_diffrn_reflns_theta_max 26.372
_diffrn_reflns_theta_min 1.937
_diffrn_source 'rotating anode'
_diffrn_source_type 'Enhance (Mo) X-ray Source'
_exptl_absorpt_coefficient_mu 0.113
_exptl_absorpt_correction_T_max 1.00000
_exptl_absorpt_correction_T_min 0.91161
_exptl_absorpt_correction_type multi-scan
_exptl_absorpt_process_details 'CrysAlisPro 1.171.39.46 (Rigaku Oxford Diffraction, 2018)'
_exptl_crystal_density_diffrn 1.386
_exptl_crystal_F_000 1344
_exptl_crystal_size_max 0.23
_exptl_crystal_size_mid 0.2
_exptl_crystal_size_min 0.15
_refine_diff_density_max 0.598
_refine_diff_density_min -0.307
_refine_diff_density_rms 0.058
_refine_ls_abs_structure_details
;
 Flack x determined using 1228 quotients [(I+)-(I-)]/[(I+)+(I-)]
 (Parsons, Flack and Wagner, Acta Cryst. B69 (2013) 249-259).
;
_refine_ls_abs_structure_Flack -1.6(10)
_refine_ls_extinction_coef 0.0034(8)
_refine_ls_extinction_expression Fc^*^=kFc[1+0.001xFc^2^\l^3^/sin(2\q)]^-1/4^
_refine_ls_extinction_method 'SHELXL-2018/3 (Sheldrick 2018)'
_refine_ls_goodness_of_fit_ref 1.032
_refine_ls_hydrogen_treatment mixed
_refine_ls_matrix_type full
_refine_ls_number_parameters 420
_refine_ls_number_reflns 6186
_refine_ls_number_restraints 3
_refine_ls_restrained_S_all 1.032
_refine_ls_R_factor_all 0.1042
_refine_ls_R_factor_gt 0.0646
_refine_ls_shift/su_max 0.000
_refine_ls_shift/su_mean 0.000
_refine_ls_structure_factor_coef Fsqd
_refine_ls_weighting_details 'w=1/[\s^2^(Fo^2^)+(0.0374P)^2^+1.2677P] where P=(Fo^2^+2Fc^2^)/3'
_refine_ls_weighting_scheme calc
_refine_ls_wR_factor_gt 0.1134
_refine_ls_wR_factor_ref 0.1346
_reflns_Friedel_coverage 0.749
_reflns_Friedel_fraction_full 1.000
_reflns_Friedel_fraction_max 1.000
_reflns_number_gt 4212
_reflns_number_total 6186
_reflns_threshold_expression 'I > 2\s(I)'
_cod_data_source_file d2ce01670b2.cif
_cod_data_source_block r20220306b
_cod_depositor_comments
;
Adding full bibliography for 7246329--7246332.cif.

2024-12-16
Z value and formula fixed to values more according to usual
chemical conventions.                 miguel
;
_cod_original_formula_sum 'C28 H41 N O15'
_cod_original_formula_weight 631.62
_cod_original_formula_moiety '2(C12 H16 O7), C4 H9 N O'
_cod_original_formula_units_Z 4
_cod_database_code 7246330
_shelx_shelxl_version_number 2018/3
_chemical_oxdiff_formula 'C11 H10 N O'
_shelx_space_group_comment
;
The symmetry employed for this shelxl refinement is uniquely defined
by the following loop, which should always be used as a source of
symmetry information in preference to the above space-group names.
They are only intended as comments.
;
_shelx_estimated_absorpt_t_max 0.983
_shelx_estimated_absorpt_t_min 0.974
_olex2_refinement_description
;
1. Fixed Uiso
 At 1.2 times of:
  All C(H) groups, All C(H,H) groups
 At 1.5 times of:
  All C(H,H,H) groups, All O(H) groups
2. Restrained distances
 O4-H4 = O5-H5 = O7-H7
 0.85 with sigma of 0.01
3.a Ternary CH refined with riding coordinates:
 C7(H7A), C8(H8), C9(H9), C10(H10), C11(H11), C7A(H7AB), C8A(H8A), C9A(H9A),
 C10A(H10A), C11A(H11A)
3.b Secondary CH2 refined with riding coordinates:
 C12(H12A,H12B), C12A(H12C,H12D)
3.c Aromatic/amide H refined with riding coordinates:
 C2(H2), C3(H3), C5(H5A), C6(H6A), C2A(H2A), C3A(H3A), C5A(H5AB), C6A(H6AB)
3.d Idealised Me refined as rotating group:
 C13(H13A,H13B,H13C), C15(H15A,H15B,H15C), C16(H16A,H16B,H16C)
3.e Idealised tetrahedral OH refined as rotating group:
 O1(H1), O6(H6), O1A(H1A), O4A(H4A), O5A(H5AA), O6A(H6AA), O7A(H7AA)
;
_olex2_submission_special_instructions 'No special instructions were received'
_oxdiff_exptl_absorpt_empirical_details
;
Empirical correction (ABSPACK) includes:
- Absorption correction using spherical harmonics
- Frame scaling
;
_oxdiff_exptl_absorpt_empirical_full_max 2.333
_oxdiff_exptl_absorpt_empirical_full_min 0.663

loop_
_space_group_symop_operation_xyz
'x, y, z'
'-x+1/2, -y, z+1/2'
'-x, y+1/2, -z+1/2'
'x+1/2, -y+1/2, -z'

loop_
_atom_site_label
_atom_site_type_symbol
_atom_site_fract_x
_atom_site_fract_y
_atom_site_fract_z
_atom_site_U_iso_or_equiv
_atom_site_adp_type
_atom_site_occupancy
_atom_site_site_symmetry_order
_atom_site_calc_flag
_atom_site_refinement_flags_posn
_atom_site_refinement_flags_adp
_atom_site_refinement_flags_occupancy
_atom_site_disorder_assembly
_atom_site_disorder_group
O1 O 0.6445(6) 0.75399(18) 0.68187(16) 0.0321(9) Uani 1 1 d . . . . .
H1 H 0.761677 0.751584 0.698889 0.048 Uiso 1 1 calc R U . . .
O2 O 0.6775(5) 0.63430(15) 0.46372(15) 0.0251(8) Uani 1 1 d . . . . .
O3 O 0.3633(5) 0.58287(15) 0.45517(15) 0.0239(8) Uani 1 1 d . . . . .
O4 O 0.1276(6) 0.46427(17) 0.45781(18) 0.0289(9) Uani 1 1 d D . . . .
H4 H 0.088(14) 0.444(4) 0.427(2) 0.12(4) Uiso 1 1 d D . . . .
O5 O 0.0239(6) 0.55585(16) 0.32608(17) 0.0243(9) Uani 1 1 d D . . . .
H5 H -0.030(7) 0.5202(13) 0.317(2) 0.026(15) Uiso 1 1 d D . . . .
O6 O 0.4499(5) 0.56558(16) 0.27570(16) 0.0237(8) Uani 1 1 d . . . . .
H6 H 0.346670 0.557610 0.253751 0.036 Uiso 1 1 calc R U . . .
O7 O 0.7137(6) 0.64646(17) 0.34184(16) 0.0235(8) Uani 1 1 d D . . . .
H7 H 0.837(5) 0.631(3) 0.338(3) 0.07(3) Uiso 1 1 d D . . . .
C1 C 0.6581(9) 0.7259(2) 0.6267(2) 0.0263(13) Uani 1 1 d . . . . .
C2 C 0.4845(9) 0.7293(2) 0.5908(2) 0.0270(13) Uani 1 1 d . . . . .
H2 H 0.364290 0.752251 0.603672 0.032 Uiso 1 1 calc R U . . .
C3 C 0.4808(9) 0.6997(2) 0.5357(2) 0.0251(12) Uani 1 1 d . . . . .
H3 H 0.359018 0.701796 0.511470 0.030 Uiso 1 1 calc R U . . .
C4 C 0.6590(9) 0.6670(2) 0.5170(2) 0.0220(12) Uani 1 1 d . . . . .
C5 C 0.8368(9) 0.6659(2) 0.5518(2) 0.0265(12) Uani 1 1 d . . . . .
H5A H 0.960430 0.645345 0.537977 0.032 Uiso 1 1 calc R U . . .
C6 C 0.8363(9) 0.6948(2) 0.6069(2) 0.0266(13) Uani 1 1 d . . . . .
H6A H 0.958522 0.693231 0.631028 0.032 Uiso 1 1 calc R U . . .
C7 C 0.4981(8) 0.6282(2) 0.4284(2) 0.0207(12) Uani 1 1 d . . . . .
H7A H 0.424960 0.670074 0.424201 0.025 Uiso 1 1 calc R U . . .
C8 C 0.1688(8) 0.5745(2) 0.4228(2) 0.0201(11) Uani 1 1 d . . . . .
H8 H 0.091546 0.615954 0.421605 0.024 Uiso 1 1 calc R U . . .
C9 C 0.2131(8) 0.5529(2) 0.3599(2) 0.0215(12) Uani 1 1 d . . . . .
H9 H 0.264124 0.507872 0.360772 0.026 Uiso 1 1 calc R U . . .
C10 C 0.3770(8) 0.5941(2) 0.3293(2) 0.0209(12) Uani 1 1 d . . . . .
H10 H 0.313843 0.636502 0.320138 0.025 Uiso 1 1 calc R U . . .
C11 C 0.5677(8) 0.6033(2) 0.3683(2) 0.0200(12) Uani 1 1 d . . . . .
H11 H 0.638717 0.561306 0.373878 0.024 Uiso 1 1 calc R U . . .
C12 C 0.0404(8) 0.5267(2) 0.4581(2) 0.0260(12) Uani 1 1 d . . . . .
H12A H 0.029908 0.541666 0.499407 0.031 Uiso 1 1 calc R U . . .
H12B H -0.103879 0.524920 0.441706 0.031 Uiso 1 1 calc R U . . .
O1A O 1.0282(6) 0.08348(19) 0.52751(19) 0.0407(11) Uani 1 1 d . . . . .
H1A H 0.911669 0.065353 0.532306 0.061 Uiso 1 1 calc R U . . .
O2A O 0.9847(6) 0.28131(16) 0.36613(16) 0.0281(9) Uani 1 1 d . . . . .
O3A O 0.6649(6) 0.27914(15) 0.31815(16) 0.0243(8) Uani 1 1 d . . . . .
O4A O 0.4419(6) 0.24849(18) 0.21855(16) 0.0307(9) Uani 1 1 d . . . . .
H4A H 0.388283 0.215671 0.203671 0.046 Uiso 1 1 calc R U . . .
O5A O 0.3112(6) 0.40547(16) 0.26909(18) 0.0290(9) Uani 1 1 d . . . . .
H5AA H 0.320268 0.434620 0.243871 0.043 Uiso 1 1 calc R U . . .
O6A O 0.7340(6) 0.46810(16) 0.27327(18) 0.0294(9) Uani 1 1 d . . . . .
H6AA H 0.635882 0.494862 0.272038 0.044 Uiso 1 1 calc R U . . .
O7A O 1.0130(6) 0.41284(16) 0.35163(17) 0.0285(9) Uani 1 1 d . . . . .
H7AA H 1.130700 0.410386 0.334898 0.043 Uiso 1 1 calc R U . . .
C1A C 1.0050(9) 0.1335(2) 0.4881(2) 0.0297(13) Uani 1 1 d . . . . .
C2A C 0.8171(9) 0.1445(2) 0.4585(3) 0.0316(13) Uani 1 1 d . . . . .
H2A H 0.698360 0.118033 0.465489 0.038 Uiso 1 1 calc R U . . .
C3A C 0.8045(9) 0.1949(2) 0.4183(2) 0.0293(13) Uani 1 1 d . . . . .
H3A H 0.676424 0.202863 0.397975 0.035 Uiso 1 1 calc R U . . .
C4A C 0.9764(9) 0.2327(2) 0.4081(2) 0.0239(12) Uani 1 1 d . . . . .
C5A C 1.1648(9) 0.2213(2) 0.4379(2) 0.0284(13) Uani 1 1 d . . . . .
H5AB H 1.283597 0.247803 0.431224 0.034 Uiso 1 1 calc R U . . .
C6A C 1.1774(9) 0.1714(2) 0.4771(2) 0.0299(13) Uani 1 1 d . . . . .
H6AB H 1.306444 0.163018 0.496811 0.036 Uiso 1 1 calc R U . . .
C7A C 0.8008(8) 0.3160(2) 0.3548(2) 0.0239(12) Uani 1 1 d . . . . .
H7AB H 0.728736 0.327971 0.392429 0.029 Uiso 1 1 calc R U . . .
C8A C 0.4676(8) 0.3106(2) 0.3060(2) 0.0232(12) Uani 1 1 d . . . . .
H8A H 0.396052 0.320132 0.344286 0.028 Uiso 1 1 calc R U . . .
C9A C 0.5105(8) 0.3732(2) 0.2738(2) 0.0218(12) Uani 1 1 d . . . . .
H9A H 0.565466 0.363940 0.233345 0.026 Uiso 1 1 calc R U . . .
C10A C 0.6683(8) 0.4141(2) 0.3067(2) 0.0208(11) Uani 1 1 d . . . . .
H10A H 0.604241 0.428786 0.344667 0.025 Uiso 1 1 calc R U . . .
C11A C 0.8623(8) 0.3750(2) 0.3199(2) 0.0231(12) Uani 1 1 d . . . . .
H11A H 0.926766 0.361220 0.281765 0.028 Uiso 1 1 calc R U . . .
C12A C 0.3360(8) 0.2635(2) 0.2722(2) 0.0271(12) Uani 1 1 d . . . . .
H12C H 0.315566 0.224444 0.295947 0.032 Uiso 1 1 calc R U . . .
H12D H 0.196029 0.281971 0.263582 0.032 Uiso 1 1 calc R U . . .
O8 O 0.2752(6) 0.4946(2) 0.69558(17) 0.0396(11) Uani 1 1 d . . . . .
N1 N 0.5720(9) 0.4707(3) 0.6477(3) 0.0554(17) Uani 1 1 d . . . . .
C13 C 0.4062(13) 0.5689(3) 0.6215(3) 0.068(2) Uani 1 1 d . . . . .
H13A H 0.268282 0.588932 0.627028 0.102 Uiso 1 1 calc R U . . .
H13B H 0.426259 0.558795 0.579667 0.102 Uiso 1 1 calc R U . . .
H13C H 0.516880 0.598229 0.634460 0.102 Uiso 1 1 calc R U . . .
C14 C 0.4174(12) 0.5080(3) 0.6578(3) 0.0538(19) Uani 1 1 d . . . . .
C15 C 0.7509(11) 0.4856(3) 0.6086(3) 0.061(2) Uani 1 1 d . . . . .
H15A H 0.706837 0.516838 0.578947 0.091 Uiso 1 1 calc R U . . .
H15B H 0.797976 0.446672 0.588769 0.091 Uiso 1 1 calc R U . . .
H15C H 0.866867 0.503159 0.631978 0.091 Uiso 1 1 calc R U . . .
C16 C 0.5869(11) 0.4093(3) 0.6824(3) 0.0508(19) Uani 1 1 d . . . . .
H16A H 0.697605 0.413154 0.712272 0.076 Uiso 1 1 calc R U . . .
H16B H 0.620821 0.374230 0.655539 0.076 Uiso 1 1 calc R U . . .
H16C H 0.451895 0.400813 0.701749 0.076 Uiso 1 1 calc R U . . .

loop_
_atom_site_aniso_label
_atom_site_aniso_U_11
_atom_site_aniso_U_22
_atom_site_aniso_U_33
_atom_site_aniso_U_23
_atom_site_aniso_U_13
_atom_site_aniso_U_12
O1 0.032(2) 0.034(2) 0.031(2) -0.0068(19) -0.0048(19) -0.002(2)
O2 0.019(2) 0.0273(19) 0.029(2) -0.0059(17) -0.0040(17) 0.0017(17)
O3 0.021(2) 0.0247(18) 0.026(2) 0.0017(17) -0.0024(17) -0.0029(16)
O4 0.030(2) 0.0231(19) 0.034(2) 0.0050(19) -0.002(2) 0.0013(17)
O5 0.016(2) 0.0225(19) 0.034(2) -0.0011(17) -0.0047(17) -0.0032(17)
O6 0.019(2) 0.0289(19) 0.0231(19) -0.0025(17) -0.0017(17) 0.0002(17)
O7 0.016(2) 0.0232(18) 0.031(2) 0.0037(17) 0.0024(17) -0.0019(17)
C1 0.035(3) 0.017(2) 0.027(3) 0.000(2) 0.001(3) -0.002(3)
C2 0.026(3) 0.025(3) 0.031(3) 0.000(2) -0.003(3) 0.003(3)
C3 0.023(3) 0.022(3) 0.030(3) -0.002(2) -0.005(3) -0.002(2)
C4 0.027(3) 0.016(2) 0.023(3) -0.003(2) -0.002(3) -0.005(2)
C5 0.021(3) 0.025(3) 0.034(3) -0.002(3) -0.001(3) 0.002(2)
C6 0.024(3) 0.025(3) 0.030(3) 0.000(2) -0.009(3) -0.002(3)
C7 0.019(3) 0.019(2) 0.025(3) 0.001(2) 0.001(2) -0.002(2)
C8 0.017(3) 0.021(3) 0.022(3) -0.002(2) 0.000(2) 0.002(2)
C9 0.020(3) 0.017(2) 0.028(3) 0.002(2) -0.004(3) 0.004(2)
C10 0.023(3) 0.014(2) 0.026(3) 0.002(2) 0.003(2) 0.003(2)
C11 0.017(3) 0.020(3) 0.023(3) 0.003(2) -0.001(2) -0.001(2)
C12 0.024(3) 0.024(3) 0.030(3) 0.000(2) 0.001(3) -0.004(2)
O1A 0.032(2) 0.044(2) 0.047(3) 0.024(2) -0.005(2) -0.004(2)
O2A 0.022(2) 0.0276(18) 0.035(2) 0.0096(18) 0.0027(18) 0.0008(17)
O3A 0.021(2) 0.0204(17) 0.032(2) -0.0002(17) -0.0008(18) -0.0037(16)
O4A 0.032(2) 0.031(2) 0.030(2) -0.0115(18) 0.0080(19) -0.0109(18)
O5A 0.022(2) 0.0245(19) 0.041(2) 0.0066(19) -0.0011(19) 0.0019(17)
O6A 0.027(2) 0.0209(19) 0.041(2) 0.0065(19) 0.003(2) -0.0047(16)
O7A 0.022(2) 0.0254(18) 0.038(2) -0.0065(18) -0.0018(18) -0.0050(18)
C1A 0.034(4) 0.029(3) 0.026(3) 0.006(2) 0.001(3) 0.002(3)
C2A 0.023(3) 0.030(3) 0.042(3) 0.009(3) -0.001(3) -0.001(3)
C3A 0.019(3) 0.031(3) 0.038(3) 0.008(3) 0.000(3) 0.001(3)
C4A 0.028(3) 0.019(3) 0.025(3) 0.001(2) 0.005(3) 0.000(2)
C5A 0.026(3) 0.027(3) 0.032(3) 0.002(3) 0.001(3) -0.007(3)
C6A 0.018(3) 0.035(3) 0.037(3) 0.004(3) -0.007(3) -0.002(3)
C7A 0.020(3) 0.019(2) 0.033(3) 0.003(2) -0.001(3) -0.004(2)
C8A 0.019(3) 0.024(3) 0.027(3) 0.000(2) 0.002(2) -0.005(2)
C9A 0.019(3) 0.019(2) 0.027(3) 0.001(2) 0.003(3) -0.001(2)
C10A 0.017(3) 0.017(2) 0.029(3) 0.001(2) 0.000(2) -0.001(2)
C11A 0.024(3) 0.020(2) 0.026(3) -0.003(2) -0.004(2) -0.005(2)
C12A 0.025(3) 0.030(3) 0.026(3) -0.003(3) 0.004(3) -0.005(3)
O8 0.032(2) 0.052(3) 0.035(2) 0.006(2) 0.015(2) -0.003(2)
N1 0.043(4) 0.064(4) 0.059(4) -0.025(3) 0.003(3) -0.003(3)
C13 0.083(6) 0.048(4) 0.073(6) 0.028(4) 0.016(5) -0.009(4)
C14 0.059(5) 0.042(4) 0.060(5) -0.011(4) -0.013(4) -0.001(4)
C15 0.043(4) 0.072(5) 0.068(5) -0.022(4) 0.026(4) -0.016(4)
C16 0.060(5) 0.037(4) 0.055(4) -0.006(4) -0.014(4) 0.019(3)

loop_
_atom_type_symbol
_atom_type_description
_atom_type_scat_dispersion_real
_atom_type_scat_dispersion_imag
_atom_type_scat_source
C C 0.0033 0.0016 'International Tables Vol C Tables 4.2.6.8 and 6.1.1.4'
H H 0.0000 0.0000 'International Tables Vol C Tables 4.2.6.8 and 6.1.1.4'
N N 0.0061 0.0033 'International Tables Vol C Tables 4.2.6.8 and 6.1.1.4'
O O 0.0106 0.0060 'International Tables Vol C Tables 4.2.6.8 and 6.1.1.4'

loop_
_geom_angle_atom_site_label_1
_geom_angle_atom_site_label_2
_geom_angle_atom_site_label_3
_geom_angle
_geom_angle_site_symmetry_1
_geom_angle_site_symmetry_3
_geom_angle_publ_flag
C1 O1 H1 109.5 . . ?
C4 O2 C7 118.2(4) . . ?
C7 O3 C8 112.3(4) . . ?
C12 O4 H4 110(6) . . ?
C9 O5 H5 115(4) . . ?
C10 O6 H6 109.5 . . ?
C11 O7 H7 114(5) . . ?
C2 C1 O1 117.6(5) . . ?
C2 C1 C6 119.4(5) . . ?
C6 C1 O1 123.1(5) . . ?
C1 C2 H2 119.3 . . ?
C1 C2 C3 121.4(5) . . ?
C3 C2 H2 119.3 . . ?
C2 C3 H3 120.7 . . ?
C4 C3 C2 118.7(5) . . ?
C4 C3 H3 120.7 . . ?
C3 C4 O2 125.2(5) . . ?
C5 C4 O2 114.7(5) . . ?
C5 C4 C3 120.1(5) . . ?
C4 C5 H5A 119.8 . . ?
C4 C5 C6 120.4(5) . . ?
C6 C5 H5A 119.8 . . ?
C1 C6 C5 120.0(5) . . ?
C1 C6 H6A 120.0 . . ?
C5 C6 H6A 120.0 . . ?
O2 C7 O3 108.0(4) . . ?
O2 C7 H7A 110.6 . . ?
O2 C7 C11 107.8(4) . . ?
O3 C7 H7A 110.6 . . ?
O3 C7 C11 109.1(4) . . ?
C11 C7 H7A 110.6 . . ?
O3 C8 H8 109.1 . . ?
O3 C8 C9 110.7(4) . . ?
O3 C8 C12 105.7(4) . . ?
C9 C8 H8 109.1 . . ?
C9 C8 C12 113.2(4) . . ?
C12 C8 H8 109.1 . . ?
O5 C9 C8 109.5(4) . . ?
O5 C9 H9 109.0 . . ?
O5 C9 C10 107.8(4) . . ?
C8 C9 H9 109.0 . . ?
C8 C9 C10 112.5(4) . . ?
C10 C9 H9 109.0 . . ?
O6 C10 C9 111.7(4) . . ?
O6 C10 H10 109.1 . . ?
O6 C10 C11 106.9(4) . . ?
C9 C10 H10 109.1 . . ?
C11 C10 C9 110.8(4) . . ?
C11 C10 H10 109.1 . . ?
O7 C11 C7 110.2(4) . . ?
O7 C11 C10 110.9(4) . . ?
O7 C11 H11 108.7 . . ?
C7 C11 H11 108.7 . . ?
C10 C11 C7 109.5(4) . . ?
C10 C11 H11 108.7 . . ?
O4 C12 C8 113.5(4) . . ?
O4 C12 H12A 108.9 . . ?
O4 C12 H12B 108.9 . . ?
C8 C12 H12A 108.9 . . ?
C8 C12 H12B 108.9 . . ?
H12A C12 H12B 107.7 . . ?
C1A O1A H1A 109.5 . . ?
C4A O2A C7A 118.3(4) . . ?
C7A O3A C8A 112.8(4) . . ?
C12A O4A H4A 109.5 . . ?
C9A O5A H5AA 109.5 . . ?
C10A O6A H6AA 109.5 . . ?
C11A O7A H7AA 109.5 . . ?
C2A C1A O1A 121.8(5) . . ?
C6A C1A O1A 118.0(5) . . ?
C6A C1A C2A 120.1(5) . . ?
C1A C2A H2A 120.4 . . ?
C1A C2A C3A 119.2(5) . . ?
C3A C2A H2A 120.4 . . ?
C2A C3A H3A 119.9 . . ?
C4A C3A C2A 120.2(5) . . ?
C4A C3A H3A 119.9 . . ?
C3A C4A O2A 124.7(5) . . ?
C3A C4A C5A 120.2(5) . . ?
C5A C4A O2A 115.0(5) . . ?
C4A C5A H5AB 120.2 . . ?
C6A C5A C4A 119.5(5) . . ?
C6A C5A H5AB 120.2 . . ?
C1A C6A C5A 120.7(5) . . ?
C1A C6A H6AB 119.7 . . ?
C5A C6A H6AB 119.7 . . ?
O2A C7A O3A 109.1(4) . . ?
O2A C7A H7AB 110.9 . . ?
O2A C7A C11A 107.8(4) . . ?
O3A C7A H7AB 110.9 . . ?
O3A C7A C11A 107.2(4) . . ?
C11A C7A H7AB 110.9 . . ?
O3A C8A H8A 108.7 . . ?
O3A C8A C9A 109.3(4) . . ?
O3A C8A C12A 106.2(4) . . ?
C9A C8A H8A 108.7 . . ?
C12A C8A H8A 108.7 . . ?
C12A C8A C9A 115.0(4) . . ?
O5A C9A C8A 106.5(4) . . ?
O5A C9A H9A 109.3 . . ?
O5A C9A C10A 110.5(4) . . ?
C8A C9A H9A 109.3 . . ?
C10A C9A C8A 111.7(4) . . ?
C10A C9A H9A 109.3 . . ?
O6A C10A C9A 112.4(4) . . ?
O6A C10A H10A 109.2 . . ?
O6A C10A C11A 107.4(4) . . ?
C9A C10A H10A 109.2 . . ?
C11A C10A C9A 109.2(4) . . ?
C11A C10A H10A 109.2 . . ?
O7A C11A C7A 111.3(4) . . ?
O7A C11A C10A 109.9(4) . . ?
O7A C11A H11A 108.6 . . ?
C7A C11A H11A 108.6 . . ?
C10A C11A C7A 109.7(4) . . ?
C10A C11A H11A 108.6 . . ?
O4A C12A C8A 108.5(4) . . ?
O4A C12A H12C 110.0 . . ?
O4A C12A H12D 110.0 . . ?
C8A C12A H12C 110.0 . . ?
C8A C12A H12D 110.0 . . ?
H12C C12A H12D 108.4 . . ?
C14 N1 C15 124.8(7) . . ?
C14 N1 C16 118.5(6) . . ?
C15 N1 C16 116.4(6) . . ?
H13A C13 H13B 109.5 . . ?
H13A C13 H13C 109.5 . . ?
H13B C13 H13C 109.5 . . ?
C14 C13 H13A 109.5 . . ?
C14 C13 H13B 109.5 . . ?
C14 C13 H13C 109.5 . . ?
O8 C14 N1 122.0(7) . . ?
O8 C14 C13 120.9(7) . . ?
N1 C14 C13 117.0(7) . . ?
N1 C15 H15A 109.5 . . ?
N1 C15 H15B 109.5 . . ?
N1 C15 H15C 109.5 . . ?
H15A C15 H15B 109.5 . . ?
H15A C15 H15C 109.5 . . ?
H15B C15 H15C 109.5 . . ?
N1 C16 H16A 109.5 . . ?
N1 C16 H16B 109.5 . . ?
N1 C16 H16C 109.5 . . ?
H16A C16 H16B 109.5 . . ?
H16A C16 H16C 109.5 . . ?
H16B C16 H16C 109.5 . . ?

loop_
_geom_bond_atom_site_label_1
_geom_bond_atom_site_label_2
_geom_bond_distance
_geom_bond_site_symmetry_2
_geom_bond_publ_flag
O1 H1 0.8400 . ?
O1 C1 1.386(6) . ?
O2 C4 1.395(6) . ?
O2 C7 1.399(6) . ?
O3 C7 1.418(6) . ?
O3 C8 1.448(6) . ?
O4 H4 0.848(14) . ?
O4 C12 1.424(6) . ?
O5 H5 0.847(14) . ?
O5 C9 1.427(6) . ?
O6 H6 0.8400 . ?
O6 C10 1.431(6) . ?
O7 H7 0.851(14) . ?
O7 C11 1.429(6) . ?
C1 C2 1.373(7) . ?
C1 C6 1.381(8) . ?
C2 H2 0.9500 . ?
C2 C3 1.394(7) . ?
C3 H3 0.9500 . ?
C3 C4 1.390(7) . ?
C4 C5 1.378(7) . ?
C5 H5A 0.9500 . ?
C5 C6 1.390(7) . ?
C6 H6A 0.9500 . ?
C7 H7A 1.0000 . ?
C7 C11 1.524(7) . ?
C8 H8 1.0000 . ?
C8 C9 1.522(7) . ?
C8 C12 1.522(7) . ?
C9 H9 1.0000 . ?
C9 C10 1.523(7) . ?
C10 H10 1.0000 . ?
C10 C11 1.513(7) . ?
C11 H11 1.0000 . ?
C12 H12A 0.9900 . ?
C12 H12B 0.9900 . ?
O1A H1A 0.8400 . ?
O1A C1A 1.389(6) . ?
O2A C4A 1.398(6) . ?
O2A C7A 1.401(6) . ?
O3A C7A 1.427(6) . ?
O3A C8A 1.444(6) . ?
O4A H4A 0.8400 . ?
O4A C12A 1.425(6) . ?
O5A H5AA 0.8400 . ?
O5A C9A 1.440(6) . ?
O6A H6AA 0.8400 . ?
O6A C10A 1.428(6) . ?
O7A H7AA 0.8400 . ?
O7A C11A 1.438(6) . ?
C1A C2A 1.388(8) . ?
C1A C6A 1.377(8) . ?
C2A H2A 0.9500 . ?
C2A C3A 1.400(7) . ?
C3A H3A 0.9500 . ?
C3A C4A 1.370(7) . ?
C4A C5A 1.395(7) . ?
C5A H5AB 0.9500 . ?
C5A C6A 1.377(7) . ?
C6A H6AB 0.9500 . ?
C7A H7AB 1.0000 . ?
C7A C11A 1.520(7) . ?
C8A H8A 1.0000 . ?
C8A C9A 1.531(7) . ?
C8A C12A 1.505(7) . ?
C9A H9A 1.0000 . ?
C9A C10A 1.517(7) . ?
C10A H10A 1.0000 . ?
C10A C11A 1.512(7) . ?
C11A H11A 1.0000 . ?
C12A H12C 0.9900 . ?
C12A H12D 0.9900 . ?
O8 C14 1.276(8) . ?
N1 C14 1.277(9) . ?
N1 C15 1.475(8) . ?
N1 C16 1.515(8) . ?
C13 H13A 0.9800 . ?
C13 H13B 0.9800 . ?
C13 H13C 0.9800 . ?
C13 C14 1.525(9) . ?
C15 H15A 0.9800 . ?
C15 H15B 0.9800 . ?
C15 H15C 0.9800 . ?
C16 H16A 0.9800 . ?
C16 H16B 0.9800 . ?
C16 H16C 0.9800 . ?

loop_
_geom_torsion_atom_site_label_1
_geom_torsion_atom_site_label_2
_geom_torsion_atom_site_label_3
_geom_torsion_atom_site_label_4
_geom_torsion
_geom_torsion_site_symmetry_1
_geom_torsion_site_symmetry_2
_geom_torsion_site_symmetry_3
_geom_torsion_site_symmetry_4
_geom_torsion_publ_flag
O1 C1 C2 C3 -176.9(4) . . . . ?
O1 C1 C6 C5 178.0(5) . . . . ?
O2 C4 C5 C6 -177.7(4) . . . . ?
O2 C7 C11 O7 -59.6(5) . . . . ?
O2 C7 C11 C10 178.2(4) . . . . ?
O3 C7 C11 O7 -176.6(4) . . . . ?
O3 C7 C11 C10 61.2(5) . . . . ?
O3 C8 C9 O5 -169.8(4) . . . . ?
O3 C8 C9 C10 -49.9(5) . . . . ?
O3 C8 C12 O4 -68.4(5) . . . . ?
O5 C9 C10 O6 -71.6(5) . . . . ?
O5 C9 C10 C11 169.3(4) . . . . ?
O6 C10 C11 O7 63.1(5) . . . . ?
O6 C10 C11 C7 -175.0(4) . . . . ?
C1 C2 C3 C4 -1.0(8) . . . . ?
C2 C1 C6 C5 -1.7(8) . . . . ?
C2 C3 C4 O2 178.8(4) . . . . ?
C2 C3 C4 C5 -2.0(7) . . . . ?
C3 C4 C5 C6 3.1(8) . . . . ?
C4 O2 C7 O3 -73.7(5) . . . . ?
C4 O2 C7 C11 168.6(4) . . . . ?
C4 C5 C6 C1 -1.2(8) . . . . ?
C6 C1 C2 C3 2.8(8) . . . . ?
C7 O2 C4 C3 -6.6(7) . . . . ?
C7 O2 C4 C5 174.2(4) . . . . ?
C7 O3 C8 C9 59.0(5) . . . . ?
C7 O3 C8 C12 -178.1(4) . . . . ?
C8 O3 C7 O2 178.2(4) . . . . ?
C8 O3 C7 C11 -64.9(5) . . . . ?
C8 C9 C10 O6 167.5(4) . . . . ?
C8 C9 C10 C11 48.4(5) . . . . ?
C9 C8 C12 O4 52.9(6) . . . . ?
C9 C10 C11 O7 -174.9(4) . . . . ?
C9 C10 C11 C7 -53.1(5) . . . . ?
C12 C8 C9 O5 71.8(5) . . . . ?
C12 C8 C9 C10 -168.3(4) . . . . ?
O1A C1A C2A C3A -178.6(5) . . . . ?
O1A C1A C6A C5A 179.3(5) . . . . ?
O2A C4A C5A C6A -175.3(5) . . . . ?
O2A C7A C11A O7A -58.1(5) . . . . ?
O2A C7A C11A C10A -179.9(4) . . . . ?
O3A C7A C11A O7A -175.5(4) . . . . ?
O3A C7A C11A C10A 62.7(5) . . . . ?
O3A C8A C9A O5A -173.5(4) . . . . ?
O3A C8A C9A C10A -52.7(5) . . . . ?
O3A C8A C12A O4A -61.3(5) . . . . ?
O5A C9A C10A O6A -70.4(5) . . . . ?
O5A C9A C10A C11A 170.5(4) . . . . ?
O6A C10A C11A O7A 58.3(5) . . . . ?
O6A C10A C11A C7A -179.1(4) . . . . ?
C1A C2A C3A C4A 0.3(8) . . . . ?
C2A C1A C6A C5A 1.5(9) . . . . ?
C2A C3A C4A O2A 175.4(5) . . . . ?
C2A C3A C4A C5A -0.1(8) . . . . ?
C3A C4A C5A C6A 0.7(8) . . . . ?
C4A O2A C7A O3A -77.6(5) . . . . ?
C4A O2A C7A C11A 166.3(4) . . . . ?
C4A C5A C6A C1A -1.3(8) . . . . ?
C6A C1A C2A C3A -1.0(9) . . . . ?
C7A O2A C4A C3A 33.9(7) . . . . ?
C7A O2A C4A C5A -150.3(5) . . . . ?
C7A O3A C8A C9A 60.7(5) . . . . ?
C7A O3A C8A C12A -174.7(4) . . . . ?
C8A O3A C7A O2A 177.9(4) . . . . ?
C8A O3A C7A C11A -65.6(5) . . . . ?
C8A C9A C10A O6A 171.2(4) . . . . ?
C8A C9A C10A C11A 52.1(6) . . . . ?
C9A C8A C12A O4A 59.6(6) . . . . ?
C9A C10A C11A O7A -179.5(4) . . . . ?
C9A C10A C11A C7A -56.9(6) . . . . ?
C12A C8A C9A O5A 67.2(5) . . . . ?
C12A C8A C9A C10A -172.0(4) . . . . ?
C15 N1 C14 O8 -174.5(6) . . . . ?
C15 N1 C14 C13 7.0(10) . . . . ?
C16 N1 C14 O8 -0.7(10) . . . . ?
C16 N1 C14 C13 -179.3(6) . . . . ?
